data_7059614
loop_
_publ_author_name
'Wang, Wen-Min'
'Huai, Lei'
'Wang, Xi-Wen'
'Jiang, Kai-Jun'
'Shen, Hai-Yun'
'Gao, Hong-Ling'
'Fang, Ming'
'Cui, Jian-Zhong'

_publ_section_title
;
 Structures, magnetic refrigeration and single molecule-magnet behavior of
 five rhombus-shaped tetranuclear Ln(iii)-based clusters
;
_journal_issue 25
_journal_name_full 'New Journal of Chemistry'
_journal_page_first 10266
_journal_page_last 10274
_journal_paper_doi 10.1039/D0NJ01969K
_journal_volume 44
_journal_year 2020
_chemical_formula_moiety 'C104 H84 Gd4 N12 O16 S6, C2 H3 N'
_chemical_formula_sum 'C106 H87 Gd4 N13 O16 S6'
_chemical_formula_weight 2620.24
_space_group_crystal_system monoclinic
_space_group_IT_number 14
_space_group_name_Hall '-P 2yn'
_space_group_name_H-M_alt 'P 1 21/n 1'
_atom_sites_solution_hydrogens mixed
_audit_creation_date 2020-05-09
_audit_creation_method
;
Olex2 1.2
(compiled 2018.05.29 svn.r3508 for OlexSys, GUI svn.r5506)
;
_audit_update_record
;
2020-05-12 deposited with the CCDC.	2020-05-15 downloaded from the CCDC.
;
_cell_angle_alpha 90
_cell_angle_beta 102.116(8)
_cell_angle_gamma 90
_cell_formula_units_Z 2
_cell_length_a 15.115(5)
_cell_length_b 12.699(4)
_cell_length_c 28.477(9)
_cell_measurement_reflns_used 7068
_cell_measurement_temperature 113(2)
_cell_measurement_theta_max 27.4
_cell_measurement_theta_min 3.1
_cell_volume 5344(3)
_computing_data_collection 'Bruker XSCANS'
_computing_molecular_graphics 'Olex2 (Dolomanov et al., 2009)'
_computing_publication_material 'Olex2 (Dolomanov et al., 2009)'
_computing_structure_refinement 'XL (Sheldrick, 2008)'
_computing_structure_solution 'Bruker SHELXTL'
_diffrn_ambient_temperature 113.15
_diffrn_measured_fraction_theta_full 0.997
_diffrn_measured_fraction_theta_max 0.992
_diffrn_measurement_device_type 'Bruker P4'
_diffrn_measurement_method '\w scans'
_diffrn_radiation_monochromator graphite
_diffrn_radiation_type MoK\a
_diffrn_radiation_wavelength 0.71073
_diffrn_reflns_av_R_equivalents 0.0932
_diffrn_reflns_av_unetI/netI 0.0877
_diffrn_reflns_Laue_measured_fraction_full 0.997
_diffrn_reflns_Laue_measured_fraction_max 0.992
_diffrn_reflns_limit_h_max 19
_diffrn_reflns_limit_h_min -19
_diffrn_reflns_limit_k_max 16
_diffrn_reflns_limit_k_min -16
_diffrn_reflns_limit_l_max 37
_diffrn_reflns_limit_l_min -35
_diffrn_reflns_number 51638
_diffrn_reflns_point_group_measured_fraction_full 0.997
_diffrn_reflns_point_group_measured_fraction_max 0.992
_diffrn_reflns_theta_full 25.242
_diffrn_reflns_theta_max 27.595
_diffrn_reflns_theta_min 3.140
_exptl_absorpt_coefficient_mu 2.636
_exptl_absorpt_correction_T_max 1.000
_exptl_absorpt_correction_T_min 0.617
_exptl_absorpt_correction_type multi-scan
_exptl_crystal_colour Colorless
_exptl_crystal_density_diffrn 1.628
_exptl_crystal_density_method "'not measured'"
_exptl_crystal_description Prism
_exptl_crystal_F_000 2588
_exptl_crystal_size_max 0.2
_exptl_crystal_size_mid 0.18
_exptl_crystal_size_min 0.12
_refine_diff_density_max 2.428
_refine_diff_density_min -1.150
_refine_diff_density_rms 0.188
_refine_ls_extinction_method none
_refine_ls_goodness_of_fit_ref 1.084
_refine_ls_hydrogen_treatment constr
_refine_ls_matrix_type full
_refine_ls_number_parameters 672
_refine_ls_number_reflns 12314
_refine_ls_number_restraints 104
_refine_ls_restrained_S_all 1.084
_refine_ls_R_factor_all 0.1232
_refine_ls_R_factor_gt 0.0763
_refine_ls_shift/su_max 0.001
_refine_ls_shift/su_mean 0.000
_refine_ls_structure_factor_coef Fsqd
_refine_ls_weighting_details 'w=1/[\s^2^(Fo^2^)+(0.0780P)^2^+22.3270P] where P=(Fo^2^+2Fc^2^)/3'
_refine_ls_weighting_scheme calc
_refine_ls_wR_factor_gt 0.1667
_refine_ls_wR_factor_ref 0.1871
_reflns_Friedel_coverage 0.000
_reflns_number_gt 7934
_reflns_number_total 12314
_reflns_threshold_expression 'I > 2\s(I)'
_cod_data_source_file d0nj01969k2.cif
_cod_data_source_block 2
_cod_depositor_comments
;Adding full bibliography for 7059614--7059618.cif.

 Adding full bibliography for 7059614--7059618.cif.
;
_cod_database_code 7059614
_shelx_shelxl_version_number 2018/3
_shelx_space_group_comment
;
The symmetry employed for this shelxl refinement is uniquely defined
by the following loop, which should always be used as a source of
symmetry information in preference to the above space-group names.
They are only intended as comments.
;
_shelx_estimated_absorpt_t_max 0.743
_shelx_estimated_absorpt_t_min 0.621
_olex2_refinement_description
;
1. Fixed Uiso
 At 1.2 times of:
  All C(H) groups, All O(H) groups
 At 1.5 times of:
  All C(H,H,H) groups
2. Restrained distances
 C39-C40 = C41-C42 = C39'-C40' = C41'-C42'
 1.35 with sigma of 0.01
 S3-C39 = S3-C42 = S3'-C39' = S3'-C42'
 1.72 with sigma of 0.01
 C38-C39 = C38'-C39' = C40-C41 = C40'-C41'
 1.45 with sigma of 0.01
 N6-C38 = N6-C38'
 1.3 with sigma of 0.01
3. Uiso/Uaniso restraints and constraints
Uanis(C26) \\sim Ueq, Uanis(C27) \\sim Ueq, Uanis(C28) \\sim Ueq: with sigma of
0.01 and sigma for terminal atoms of 0.02
Uanis(C38) \\sim Ueq, Uanis(S3) \\sim Ueq, Uanis(C39) \\sim Ueq, Uanis(C40)
\\sim Ueq, Uanis(C41) \\sim Ueq, Uanis(C42) \\sim Ueq, Uanis(C38') \\sim Ueq,
Uanis(S3') \\sim Ueq, Uanis(C39') \\sim Ueq, Uanis(C40') \\sim Ueq, Uanis(C41')
\\sim Ueq, Uanis(C42') \\sim Ueq: with sigma of 0.01 and sigma for terminal
atoms of 0.02
Uanis(C39) = Uanis(C40) = Uanis(C41) = Uanis(C42) = Uanis(S3) = Uanis(C39') =
Uanis(C40') = Uanis(C41') = Uanis(C42') = Uanis(S3')
4. Others
 Sof(C38')=Sof(H38')=Sof(S3')=Sof(C39')=Sof(C40')=Sof(H40')=Sof(C41')=
 Sof(H41')=Sof(C42')=Sof(H42')=1-FVAR(1)
 Sof(C38)=Sof(H38)=Sof(S3)=Sof(C39)=Sof(C40)=Sof(H40)=Sof(C41)=Sof(H41)=
 Sof(C42)=Sof(H42)=FVAR(1)
 Fixed Sof: N7(0.5) C53(0.5) C54(0.5) H54A(0.5) H54B(0.5) H54C(0.5)
5.a Riding coordinates:
 C48(H48A,H48B,H48C)
5.b Ternary CH refined with riding coordinates:
 O8(H8)
5.c Aromatic/amide H refined with riding coordinates:
 C3(H3), C4(H4), C7(H7), C8(H8A), C9(H9), C10(H10), C12(H12), C13(H13),
 C14(H14), C17(H17), C18(H18), C21(H21), C22(H22), C23(H23), C24(H24), C26(H26),
  C27(H27), C28(H28), C31(H31), C32(H32), C35(H35), C36(H36), C37(H37),
 C38(H38), C40(H40), C41(H41), C42(H42), C38'(H38'), C40'(H40'), C41'(H41'),
 C42'(H42'), C45(H45), C50(H50)
5.d Idealised Me refined as rotating group:
 C43(H43A,H43B,H43C), C47(H47A,H47B,H47C), C52(H52A,H52B,H52C), C54(H54A,H54B,
 H54C)
;
_olex2_submission_special_instructions 'No special instructions were received'

loop_
_space_group_symop_operation_xyz
'x, y, z'
'-x+1/2, y+1/2, -z+1/2'
'-x, -y, -z'
'x-1/2, -y-1/2, z-1/2'

loop_
_atom_site_label
_atom_site_type_symbol
_atom_site_fract_x
_atom_site_fract_y
_atom_site_fract_z
_atom_site_U_iso_or_equiv
_atom_site_adp_type
_atom_site_occupancy
_atom_site_site_symmetry_order
_atom_site_calc_flag
_atom_site_refinement_flags_posn
_atom_site_refinement_flags_adp
_atom_site_refinement_flags_occupancy
_atom_site_disorder_assembly
_atom_site_disorder_group
Gd1 Gd 1.01390(3) 0.81626(4) 0.07865(2) 0.03628(14) Uani 1 1 d . . . . .
Gd2 Gd 0.87519(3) 1.03306(4) -0.00134(2) 0.03790(14) Uani 1 1 d . . . . .
S1 S 1.5844(2) 0.3840(3) 0.16338(13) 0.0799(10) Uani 1 1 d . . . . .
S2 S 0.8159(3) 1.3336(3) 0.31379(14) 0.0964(14) Uani 1 1 d . . . . .
O1 O 1.1432(4) 0.7963(5) 0.0418(2) 0.0414(15) Uani 1 1 d . . . . .
O2 O 0.9001(4) 0.9511(5) 0.0756(2) 0.0386(14) Uani 1 1 d . . . . .
O3 O 0.8986(4) 1.0243(5) -0.0829(2) 0.0426(15) Uani 1 1 d . . . . .
O4 O 0.9201(5) 0.7177(5) 0.1175(3) 0.0502(17) Uani 1 1 d . . . . .
O5 O 0.9524(4) 0.6825(5) 0.0253(2) 0.0454(16) Uani 1 1 d . . . . .
O6 O 0.7356(4) 1.0680(5) 0.0178(3) 0.0530(18) Uani 1 1 d . . . . .
O7 O 0.7811(4) 0.8893(5) -0.0291(2) 0.0483(16) Uani 1 1 d . . . . .
O8 O 1.0205(4) 1.1065(5) -0.0023(2) 0.0367(14) Uani 1 1 d . . . . .
H8 H 1.040022 1.159413 0.023838 0.044 Uiso 1 1 calc R . . . .
N1 N 1.1217(5) 0.6671(6) 0.1139(3) 0.0435(19) Uani 1 1 d . . . . .
N2 N 1.4132(6) 0.5009(7) 0.1120(4) 0.058(2) Uani 1 1 d . . . . .
N3 N 0.9079(5) 1.1632(6) 0.0695(3) 0.0424(19) Uani 1 1 d . . . . .
N4 N 0.8626(6) 1.2010(7) 0.2324(3) 0.052(2) Uani 1 1 d . . . . .
N5 N 0.9299(5) 1.1153(7) -0.1631(3) 0.046(2) Uani 1 1 d . . . . .
N6 N 0.8736(7) 0.7831(7) -0.2485(4) 0.066(3) Uani 1 1 d D . . . .
C1 C 1.1982(6) 0.6558(7) 0.0948(3) 0.042(2) Uani 1 1 d . . . . .
C2 C 1.2069(6) 0.7256(7) 0.0562(3) 0.039(2) Uani 1 1 d . . . . .
C3 C 1.2830(7) 0.7141(8) 0.0364(4) 0.046(2) Uani 1 1 d . . . . .
H3 H 1.289708 0.756999 0.010084 0.056 Uiso 1 1 calc R . . . .
C4 C 1.3491(7) 0.6406(9) 0.0548(4) 0.056(3) Uani 1 1 d . . . . .
H4 H 1.401592 0.637188 0.041427 0.067 Uiso 1 1 calc R . . . .
C5 C 1.3422(7) 0.5732(8) 0.0909(4) 0.052(3) Uani 1 1 d . . . . .
C6 C 1.2650(7) 0.5793(8) 0.1125(4) 0.045(2) Uani 1 1 d . . . . .
C7 C 1.2501(7) 0.5118(7) 0.1485(4) 0.046(2) Uani 1 1 d . . . . .
H7 H 1.292899 0.458415 0.160474 0.055 Uiso 1 1 calc R . . . .
C8 C 1.1750(9) 0.5224(8) 0.1663(4) 0.059(3) Uani 1 1 d . . . . .
H8A H 1.165017 0.477379 0.191332 0.071 Uiso 1 1 calc R . . . .
C9 C 1.1116(8) 0.6002(7) 0.1478(4) 0.053(3) Uani 1 1 d . . . . .
H9 H 1.058214 0.604967 0.160280 0.064 Uiso 1 1 calc R . . . .
C10 C 1.4626(7) 0.4609(9) 0.0846(5) 0.059(3) Uani 1 1 d . . . . .
H10 H 1.444827 0.470902 0.050875 0.071 Uiso 1 1 calc R . . . .
C11 C 1.5429(7) 0.4023(9) 0.1032(5) 0.062(3) Uani 1 1 d . . . . .
C12 C 1.5998(9) 0.3598(11) 0.0770(5) 0.073(4) Uani 1 1 d . . . . .
H12 H 1.588608 0.361199 0.042930 0.087 Uiso 1 1 calc R . . . .
C13 C 1.6780(9) 0.3128(10) 0.1063(5) 0.076(4) Uani 1 1 d . . . . .
H13 H 1.725395 0.282001 0.093672 0.091 Uiso 1 1 calc R . . . .
C14 C 1.6780(8) 0.3166(11) 0.1537(6) 0.081(4) Uani 1 1 d . . . . .
H14 H 1.723228 0.286298 0.178240 0.098 Uiso 1 1 calc R . . . .
C15 C 0.8953(6) 1.1219(8) 0.1113(4) 0.042(2) Uani 1 1 d . . . . .
C16 C 0.8867(6) 1.0087(8) 0.1132(4) 0.044(2) Uani 1 1 d . . . . .
C17 C 0.8670(7) 0.9657(8) 0.1537(4) 0.045(2) Uani 1 1 d . . . . .
H17 H 0.858041 0.891810 0.154882 0.054 Uiso 1 1 calc R . . . .
C18 C 0.8595(7) 1.0275(9) 0.1940(4) 0.050(3) Uani 1 1 d . . . . .
H18 H 0.846052 0.994761 0.221705 0.060 Uiso 1 1 calc R . . . .
C19 C 0.8717(7) 1.1351(8) 0.1933(4) 0.048(2) Uani 1 1 d . . . . .
C20 C 0.8898(7) 1.1839(8) 0.1516(4) 0.048(2) Uani 1 1 d . . . . .
C21 C 0.9067(7) 1.2916(8) 0.1482(4) 0.051(3) Uani 1 1 d . . . . .
H21 H 0.905802 1.336481 0.174759 0.061 Uiso 1 1 calc R . . . .
C22 C 0.9243(7) 1.3323(8) 0.1070(4) 0.052(3) Uani 1 1 d . . . . .
H22 H 0.937745 1.404972 0.104956 0.062 Uiso 1 1 calc R . . . .
C23 C 0.9224(7) 1.2676(8) 0.0685(4) 0.048(2) Uani 1 1 d . . . . .
H23 H 0.931901 1.297919 0.039468 0.058 Uiso 1 1 calc R . . . .
C24 C 0.8980(8) 1.1719(10) 0.2744(4) 0.067(3) Uani 1 1 d . . . . .
H24 H 0.934873 1.110664 0.278348 0.081 Uiso 1 1 calc R . . . .
C25 C 0.8858(10) 1.2258(13) 0.3163(5) 0.093(5) Uani 1 1 d . . . . .
C26 C 0.9174(14) 1.1949(16) 0.3633(7) 0.124(6) Uani 1 1 d . U . . .
H26 H 0.954480 1.134683 0.371869 0.149 Uiso 1 1 calc R . . . .
C27 C 0.8892(15) 1.2620(17) 0.3980(8) 0.135(7) Uani 1 1 d . U . . .
H27 H 0.905929 1.253036 0.431804 0.163 Uiso 1 1 calc R . . . .
C28 C 0.8339(13) 1.3418(15) 0.3749(7) 0.118(6) Uani 1 1 d . U . . .
H28 H 0.808761 1.395313 0.391412 0.141 Uiso 1 1 calc R . . . .
C29 C 0.9046(7) 1.0090(8) -0.1648(4) 0.046(2) Uani 1 1 d . . . . .
C30 C 0.8903(6) 0.9640(8) -0.1213(4) 0.043(2) Uani 1 1 d . . . . .
C31 C 0.8666(7) 0.8575(8) -0.1222(4) 0.049(2) Uani 1 1 d . . . . .
H31 H 0.853944 0.825235 -0.094235 0.059 Uiso 1 1 calc R . . . .
C32 C 0.8613(8) 0.7987(9) -0.1637(4) 0.058(3) Uani 1 1 d . . . . .
H32 H 0.847143 0.725962 -0.162742 0.069 Uiso 1 1 calc R . . . .
C33 C 0.8753(8) 0.8394(9) -0.2056(4) 0.058(3) Uani 1 1 d . . . . .
C34 C 0.8970(7) 0.9490(8) -0.2075(4) 0.049(2) Uani 1 1 d . . . . .
C35 C 0.9102(7) 1.0006(9) -0.2484(4) 0.052(3) Uani 1 1 d . . . . .
H35 H 0.905113 0.962767 -0.277572 0.063 Uiso 1 1 calc R . . . .
C36 C 0.9304(8) 1.1058(9) -0.2469(4) 0.057(3) Uani 1 1 d . . . . .
H36 H 0.937011 1.142118 -0.275159 0.069 Uiso 1 1 calc R . . . .
C37 C 0.9412(7) 1.1585(9) -0.2031(4) 0.056(3) Uani 1 1 d . . . . .
H37 H 0.957769 1.230775 -0.202309 0.067 Uiso 1 1 calc R . . . .
C38 C 0.8348(13) 0.6950(11) -0.2602(6) 0.057(5) Uani 0.565(5) 1 d D U P A 1
H38 H 0.797324 0.666028 -0.240587 0.069 Uiso 0.565(5) 1 calc R . P A 1
S3 S 0.9004(5) 0.6896(5) -0.3443(2) 0.0758(12) Uani 0.565(5) 1 d D U P A 1
C39 C 0.8462(16) 0.6381(14) -0.3023(6) 0.0758(12) Uani 0.565(5) 1 d D U P A 1
C40 C 0.8106(16) 0.5425(14) -0.3150(7) 0.0758(12) Uani 0.565(5) 1 d D U P A 1
H40 H 0.779906 0.501054 -0.295660 0.091 Uiso 0.565(5) 1 calc R . P A 1
C41 C 0.8247(17) 0.5105(18) -0.3614(7) 0.0758(12) Uani 0.565(5) 1 d D U P A 1
H41 H 0.800788 0.447594 -0.377136 0.091 Uiso 0.565(5) 1 calc R . P A 1
C42 C 0.8757(16) 0.5798(13) -0.3798(7) 0.0758(12) Uani 0.565(5) 1 d D U P A 1
H42 H 0.895579 0.569187 -0.409007 0.091 Uiso 0.565(5) 1 calc R . P A 1
C38' C 0.8973(16) 0.6848(10) -0.2430(7) 0.050(6) Uani 0.435(5) 1 d D U P A 2
H38' H 0.922380 0.658142 -0.211933 0.060 Uiso 0.435(5) 1 calc R . P A 2
S3' S 0.8209(6) 0.6531(6) -0.3391(3) 0.0758(12) Uani 0.435(5) 1 d D U P A 2
C39' C 0.885(2) 0.6158(17) -0.2845(5) 0.0758(12) Uani 0.435(5) 1 d D U P A 2
C40' C 0.919(2) 0.5183(17) -0.2878(9) 0.0758(12) Uani 0.435(5) 1 d D U P A 2
H40' H 0.954820 0.482632 -0.261021 0.091 Uiso 0.435(5) 1 calc R . P A 2
C41' C 0.898(2) 0.472(2) -0.3354(8) 0.0758(12) Uani 0.435(5) 1 d D U P A 2
H41' H 0.915569 0.404085 -0.343445 0.091 Uiso 0.435(5) 1 calc R . P A 2
C42' C 0.849(2) 0.5411(16) -0.3666(9) 0.0758(12) Uani 0.435(5) 1 d D U P A 2
H42' H 0.831544 0.528723 -0.400149 0.091 Uiso 0.435(5) 1 calc R . P A 2
C43 C 0.8206(11) 0.6019(12) 0.1449(6) 0.095(5) Uani 1 1 d . . . . .
H43A H 0.865296 0.570016 0.170992 0.143 Uiso 1 1 calc GR . . . .
H43B H 0.774869 0.549359 0.131403 0.143 Uiso 1 1 calc GR . . . .
H43C H 0.791393 0.661374 0.157518 0.143 Uiso 1 1 calc GR . . . .
C44 C 0.8672(8) 0.6403(9) 0.1063(5) 0.059(3) Uani 1 1 d . . . . .
C45 C 0.8507(7) 0.5909(8) 0.0620(4) 0.054(3) Uani 1 1 d . . . . .
H45 H 0.805474 0.537832 0.056727 0.065 Uiso 1 1 calc R . . . .
C46 C 0.8941(7) 0.6116(8) 0.0243(4) 0.049(3) Uani 1 1 d . . . . .
C47 C 0.8707(9) 0.5449(9) -0.0195(5) 0.068(3) Uani 1 1 d . . . . .
H47A H 0.870177 0.588378 -0.047978 0.103 Uiso 1 1 calc GR . . . .
H47B H 0.810679 0.513774 -0.021472 0.103 Uiso 1 1 calc GR . . . .
H47C H 0.915673 0.488782 -0.017849 0.103 Uiso 1 1 calc GR . . . .
C48 C 0.5996(9) 1.0675(12) 0.0455(7) 0.104(6) Uani 1 1 d . . . . .
H48A H 0.625092 1.066009 0.080117 0.156 Uiso 1 1 d R . . . .
H48B H 0.541582 1.030109 0.038837 0.156 Uiso 1 1 d R . . . .
H48C H 0.590142 1.140709 0.034777 0.156 Uiso 1 1 d R . . . .
C49 C 0.6665(7) 1.0147(10) 0.0195(4) 0.061(3) Uani 1 1 d . . . . .
C50 C 0.6473(7) 0.9145(9) -0.0002(5) 0.065(3) Uani 1 1 d . . . . .
H50 H 0.591884 0.882415 0.002580 0.078 Uiso 1 1 calc R . . . .
C51 C 0.7037(7) 0.8593(9) -0.0235(4) 0.056(3) Uani 1 1 d . . . . .
C52 C 0.6760(8) 0.7519(10) -0.0435(6) 0.078(4) Uani 1 1 d . . . . .
H52A H 0.690540 0.744787 -0.075264 0.117 Uiso 1 1 calc GR . . . .
H52B H 0.610689 0.742803 -0.046210 0.117 Uiso 1 1 calc GR . . . .
H52C H 0.708565 0.698003 -0.021921 0.117 Uiso 1 1 calc GR . . . .
N7 N 0.501(3) 0.928(5) -0.2583(17) 0.25(3) Uani 0.5 1 d . . P B 1
C53 C 0.467(4) 0.924(5) -0.230(2) 0.19(3) Uani 0.5 1 d . . P B 1
C54 C 0.427(4) 0.916(3) -0.191(2) 0.19(3) Uani 0.5 1 d . . P B 1
H54A H 0.380482 0.860569 -0.196863 0.280 Uiso 0.5 1 calc GR . P B 1
H54B H 0.398248 0.983220 -0.185859 0.280 Uiso 0.5 1 calc GR . P B 1
H54C H 0.472476 0.898221 -0.162179 0.280 Uiso 0.5 1 calc GR . P B 1

loop_
_atom_site_aniso_label
_atom_site_aniso_U_11
_atom_site_aniso_U_22
_atom_site_aniso_U_33
_atom_site_aniso_U_23
_atom_site_aniso_U_13
_atom_site_aniso_U_12
Gd1 0.0274(2) 0.0378(2) 0.0435(3) -0.0001(2) 0.00723(18) -0.00141(19)
Gd2 0.0232(2) 0.0427(3) 0.0483(3) 0.0039(2) 0.00855(19) 0.00142(19)
S1 0.0504(19) 0.104(3) 0.085(2) 0.025(2) 0.0146(17) 0.0334(19)
S2 0.081(3) 0.109(3) 0.084(2) -0.038(2) -0.018(2) 0.049(2)
O1 0.029(3) 0.043(4) 0.052(4) 0.005(3) 0.007(3) 0.004(3)
O2 0.030(3) 0.037(3) 0.051(4) 0.000(3) 0.013(3) 0.005(3)
O3 0.037(4) 0.043(4) 0.047(4) -0.002(3) 0.007(3) -0.004(3)
O4 0.045(4) 0.043(4) 0.068(5) -0.004(3) 0.025(4) -0.002(3)
O5 0.040(4) 0.043(4) 0.051(4) -0.002(3) 0.005(3) -0.004(3)
O6 0.022(3) 0.053(4) 0.087(5) 0.007(4) 0.020(3) -0.001(3)
O7 0.032(4) 0.054(4) 0.057(4) 0.006(3) 0.003(3) -0.008(3)
O8 0.023(3) 0.040(3) 0.046(3) 0.003(3) 0.007(3) 0.000(3)
N1 0.036(4) 0.047(5) 0.048(5) -0.001(4) 0.010(4) 0.006(4)
N2 0.036(5) 0.049(5) 0.082(7) 0.005(5) 0.001(5) 0.005(4)
N3 0.035(4) 0.037(4) 0.058(5) 0.004(4) 0.015(4) 0.007(3)
N4 0.043(5) 0.057(5) 0.058(6) -0.002(4) 0.013(4) 0.015(4)
N5 0.034(4) 0.060(5) 0.045(5) 0.008(4) 0.010(4) 0.003(4)
N6 0.059(6) 0.066(6) 0.064(6) -0.003(5) -0.005(5) 0.007(5)
C1 0.034(5) 0.039(5) 0.047(5) -0.005(4) -0.002(4) 0.000(4)
C2 0.025(5) 0.039(5) 0.048(5) -0.001(4) -0.001(4) -0.004(4)
C3 0.033(5) 0.048(6) 0.057(6) 0.002(5) 0.007(5) 0.002(4)
C4 0.023(5) 0.063(7) 0.079(8) 0.005(6) 0.004(5) 0.006(5)
C5 0.033(5) 0.043(5) 0.073(7) 0.000(5) -0.002(5) 0.003(4)
C6 0.034(5) 0.046(5) 0.051(6) -0.004(5) -0.002(4) -0.005(4)
C7 0.047(6) 0.038(5) 0.049(6) -0.004(4) 0.004(5) 0.005(4)
C8 0.090(9) 0.038(6) 0.051(6) 0.012(5) 0.020(6) 0.012(6)
C9 0.077(8) 0.023(4) 0.065(7) 0.009(4) 0.028(6) 0.001(5)
C10 0.039(6) 0.062(7) 0.071(7) 0.008(6) -0.001(6) 0.009(5)
C11 0.030(6) 0.067(7) 0.086(8) 0.001(6) 0.004(6) 0.004(5)
C12 0.055(8) 0.091(9) 0.073(8) 0.003(7) 0.012(6) 0.025(7)
C13 0.056(8) 0.079(9) 0.092(10) -0.005(8) 0.014(7) 0.029(7)
C14 0.036(7) 0.097(10) 0.105(11) 0.030(9) 0.000(7) 0.019(7)
C15 0.028(5) 0.046(5) 0.051(6) 0.002(5) 0.011(4) -0.002(4)
C16 0.027(5) 0.053(6) 0.050(6) 0.000(5) 0.005(4) 0.006(4)
C17 0.048(6) 0.037(5) 0.053(6) 0.001(4) 0.016(5) -0.001(4)
C18 0.040(6) 0.069(7) 0.044(6) 0.007(5) 0.018(5) 0.013(5)
C19 0.040(6) 0.053(6) 0.053(6) -0.004(5) 0.016(5) 0.010(5)
C20 0.034(5) 0.055(6) 0.057(6) -0.003(5) 0.012(5) 0.014(5)
C21 0.041(6) 0.041(5) 0.073(7) 0.004(5) 0.017(5) 0.012(4)
C22 0.044(6) 0.039(5) 0.077(8) -0.003(5) 0.025(6) 0.008(5)
C23 0.036(6) 0.051(6) 0.058(6) 0.014(5) 0.009(5) 0.010(5)
C24 0.055(7) 0.082(8) 0.060(7) -0.013(6) 0.001(6) 0.029(6)
C25 0.082(10) 0.121(12) 0.060(8) -0.026(8) -0.019(7) 0.058(9)
C26 0.118(10) 0.138(10) 0.111(9) -0.023(8) 0.008(8) 0.040(8)
C27 0.140(11) 0.144(10) 0.118(10) -0.023(8) 0.015(8) 0.036(8)
C28 0.119(9) 0.118(9) 0.108(9) -0.029(7) 0.006(7) 0.035(8)
C29 0.040(6) 0.045(6) 0.048(6) -0.001(4) -0.003(5) 0.002(4)
C30 0.030(5) 0.044(5) 0.054(6) -0.006(5) 0.002(4) -0.008(4)
C31 0.047(6) 0.049(6) 0.051(6) 0.005(5) 0.010(5) -0.004(5)
C32 0.048(7) 0.050(6) 0.071(8) -0.001(6) 0.002(6) -0.007(5)
C33 0.048(7) 0.065(7) 0.055(7) -0.001(6) -0.001(5) -0.003(5)
C34 0.042(6) 0.053(6) 0.050(6) 0.001(5) 0.007(5) 0.005(5)
C35 0.047(6) 0.064(7) 0.042(6) -0.002(5) 0.000(5) 0.013(5)
C36 0.070(8) 0.053(6) 0.048(6) 0.005(5) 0.009(5) 0.015(6)
C37 0.045(6) 0.058(7) 0.064(7) 0.006(6) 0.008(5) 0.003(5)
C38 0.055(9) 0.066(9) 0.049(8) 0.005(7) 0.008(7) 0.000(7)
S3 0.082(2) 0.073(2) 0.071(2) -0.0076(18) 0.0125(19) 0.0035(19)
C39 0.082(2) 0.073(2) 0.071(2) -0.0076(18) 0.0125(19) 0.0035(19)
C40 0.082(2) 0.073(2) 0.071(2) -0.0076(18) 0.0125(19) 0.0035(19)
C41 0.082(2) 0.073(2) 0.071(2) -0.0076(18) 0.0125(19) 0.0035(19)
C42 0.082(2) 0.073(2) 0.071(2) -0.0076(18) 0.0125(19) 0.0035(19)
C38' 0.042(9) 0.050(9) 0.056(9) -0.008(8) 0.005(8) -0.005(8)
S3' 0.082(2) 0.073(2) 0.071(2) -0.0076(18) 0.0125(19) 0.0035(19)
C39' 0.082(2) 0.073(2) 0.071(2) -0.0076(18) 0.0125(19) 0.0035(19)
C40' 0.082(2) 0.073(2) 0.071(2) -0.0076(18) 0.0125(19) 0.0035(19)
C41' 0.082(2) 0.073(2) 0.071(2) -0.0076(18) 0.0125(19) 0.0035(19)
C42' 0.082(2) 0.073(2) 0.071(2) -0.0076(18) 0.0125(19) 0.0035(19)
C43 0.109(13) 0.082(10) 0.108(12) 0.001(9) 0.054(10) -0.029(9)
C44 0.048(7) 0.045(6) 0.089(9) 0.001(6) 0.026(6) 0.003(5)
C45 0.037(6) 0.044(6) 0.080(8) 0.002(5) 0.010(5) -0.014(5)
C46 0.033(5) 0.040(5) 0.068(7) -0.011(5) -0.007(5) 0.000(4)
C47 0.056(8) 0.050(7) 0.093(9) 0.009(6) 0.001(7) -0.007(6)
C48 0.053(8) 0.095(11) 0.185(18) 0.013(11) 0.071(10) 0.003(8)
C49 0.036(6) 0.071(8) 0.079(8) 0.033(6) 0.022(6) 0.013(5)
C50 0.026(5) 0.054(7) 0.115(10) 0.012(7) 0.019(6) -0.007(5)
C51 0.028(5) 0.058(6) 0.079(8) 0.021(6) 0.004(5) -0.006(5)
C52 0.040(7) 0.070(8) 0.118(11) 0.009(8) 0.004(7) -0.017(6)
N7 0.16(4) 0.43(9) 0.18(4) -0.17(5) 0.12(4) -0.15(5)
C53 0.13(4) 0.29(7) 0.16(5) -0.14(5) 0.07(4) -0.06(4)
C54 0.22(6) 0.09(3) 0.30(7) 0.04(4) 0.17(6) 0.05(3)

loop_
_atom_type_symbol
_atom_type_description
_atom_type_scat_dispersion_real
_atom_type_scat_dispersion_imag
_atom_type_scat_source
C C 0.0033 0.0016 'International Tables Vol C Tables 4.2.6.8 and 6.1.1.4'
H H 0.0000 0.0000 'International Tables Vol C Tables 4.2.6.8 and 6.1.1.4'
Gd Gd -0.1653 3.9035 'International Tables Vol C Tables 4.2.6.8 and 6.1.1.4'
N N 0.0061 0.0033 'International Tables Vol C Tables 4.2.6.8 and 6.1.1.4'
O O 0.0106 0.0060 'International Tables Vol C Tables 4.2.6.8 and 6.1.1.4'
S S 0.1246 0.1234 'International Tables Vol C Tables 4.2.6.8 and 6.1.1.4'

loop_
_geom_angle_atom_site_label_1
_geom_angle_atom_site_label_2
_geom_angle_atom_site_label_3
_geom_angle
_geom_angle_site_symmetry_1
_geom_angle_site_symmetry_3
_geom_angle_publ_flag
Gd2 Gd1 Gd2 61.80(2) 3_775 . ?
O1 Gd1 Gd2 42.70(14) . 3_775 ?
O1 Gd1 Gd2 101.84(15) . . ?
O1 Gd1 N1 65.6(2) . . ?
O1 Gd1 N5 107.9(2) . 3_775 ?
O2 Gd1 Gd2 91.21(15) . 3_775 ?
O2 Gd1 Gd2 35.51(15) . . ?
O2 Gd1 O1 133.9(2) . . ?
O2 Gd1 N1 158.1(2) . . ?
O2 Gd1 N5 83.4(2) . 3_775 ?
O3 Gd1 Gd2 42.22(16) 3_775 3_775 ?
O3 Gd1 Gd2 69.96(15) 3_775 . ?
O3 Gd1 O1 67.9(2) 3_775 . ?
O3 Gd1 O2 77.6(2) 3_775 . ?
O3 Gd1 N1 107.7(2) 3_775 . ?
O3 Gd1 N5 65.9(2) 3_775 3_775 ?
O4 Gd1 Gd2 110.50(18) . . ?
O4 Gd1 Gd2 169.93(19) . 3_775 ?
O4 Gd1 O1 140.9(2) . . ?
O4 Gd1 O2 84.2(2) . . ?
O4 Gd1 O3 143.9(2) . 3_775 ?
O4 Gd1 O8 128.7(2) . 3_775 ?
O4 Gd1 N1 79.5(3) . . ?
O4 Gd1 N5 81.3(3) . 3_775 ?
O5 Gd1 Gd2 92.41(16) . . ?
O5 Gd1 Gd2 99.35(17) . 3_775 ?
O5 Gd1 O1 83.6(2) . . ?
O5 Gd1 O2 108.0(2) . . ?
O5 Gd1 O3 141.5(2) . 3_775 ?
O5 Gd1 O4 73.8(2) . . ?
O5 Gd1 O8 73.8(2) . 3_775 ?
O5 Gd1 N1 81.4(2) . . ?
O5 Gd1 N5 151.1(3) . 3_775 ?
O8 Gd1 Gd2 34.25(14) 3_775 . ?
O8 Gd1 Gd2 41.24(14) 3_775 3_775 ?
O8 Gd1 O1 71.5(2) 3_775 . ?
O8 Gd1 O2 69.7(2) 3_775 . ?
O8 Gd1 O3 72.9(2) 3_775 3_775 ?
O8 Gd1 N1 132.2(2) 3_775 . ?
O8 Gd1 N5 134.7(2) 3_775 3_775 ?
N1 Gd1 Gd2 107.08(18) . 3_775 ?
N1 Gd1 Gd2 166.41(18) . . ?
N5 Gd1 Gd2 110.20(19) 3_775 . ?
N5 Gd1 Gd2 107.05(19) 3_775 3_775 ?
N5 Gd1 N1 79.8(3) 3_775 . ?
Gd1 Gd2 Gd1 118.20(2) 3_775 . ?
Gd1 Gd2 Gd2 63.02(2) 3_775 3_775 ?
Gd2 Gd2 Gd1 55.185(16) 3_775 . ?
O1 Gd2 Gd1 153.79(15) 3_775 . ?
O1 Gd2 Gd1 42.16(15) 3_775 3_775 ?
O1 Gd2 Gd2 102.51(15) 3_775 3_775 ?
O1 Gd2 N3 77.5(2) 3_775 . ?
O2 Gd2 Gd1 36.07(14) . . ?
O2 Gd2 Gd1 142.49(15) . 3_775 ?
O2 Gd2 Gd2 85.50(14) . 3_775 ?
O2 Gd2 O1 143.3(2) . 3_775 ?
O2 Gd2 O3 146.5(2) . . ?
O2 Gd2 O8 102.3(2) . . ?
O2 Gd2 N3 65.9(2) . . ?
O3 Gd2 Gd1 111.04(15) . . ?
O3 Gd2 Gd1 41.90(15) . 3_775 ?
O3 Gd2 Gd2 70.71(15) . 3_775 ?
O3 Gd2 O1 67.3(2) . 3_775 ?
O3 Gd2 N3 137.6(2) . . ?
O6 Gd2 Gd1 127.20(17) . 3_775 ?
O6 Gd2 Gd1 113.64(18) . . ?
O6 Gd2 Gd2 165.63(19) . 3_775 ?
O6 Gd2 O1 85.6(2) . 3_775 ?
O6 Gd2 O2 81.0(2) . . ?
O6 Gd2 O3 123.6(2) . . ?
O6 Gd2 O7 73.3(2) . . ?
O6 Gd2 O8 139.7(2) . 3_775 ?
O6 Gd2 O8 143.8(2) . . ?
O6 Gd2 N3 74.3(3) . . ?
O7 Gd2 Gd1 122.46(17) . 3_775 ?
O7 Gd2 Gd1 81.98(16) . . ?
O7 Gd2 Gd2 111.04(17) . 3_775 ?
O7 Gd2 O1 122.1(2) . 3_775 ?
O7 Gd2 O2 86.4(2) . . ?
O7 Gd2 O3 80.9(2) . . ?
O7 Gd2 O8 77.4(2) . 3_775 ?
O7 Gd2 O8 142.4(2) . . ?
O7 Gd2 N3 140.0(2) . . ?
O8 Gd2 Gd1 84.21(14) . . ?
O8 Gd2 Gd1 33.97(15) 3_775 . ?
O8 Gd2 Gd1 91.91(14) 3_775 3_775 ?
O8 Gd2 Gd1 40.23(14) . 3_775 ?
O8 Gd2 Gd2 35.59(14) . 3_775 ?
O8 Gd2 Gd2 36.14(14) 3_775 3_775 ?
O8 Gd2 O1 134.1(2) 3_775 3_775 ?
O8 Gd2 O1 70.3(2) . 3_775 ?
O8 Gd2 O2 69.9(2) 3_775 . ?
O8 Gd2 O3 77.1(2) 3_775 . ?
O8 Gd2 O3 71.8(2) . . ?
O8 Gd2 O8 71.7(2) 3_775 . ?
O8 Gd2 N3 115.5(2) 3_775 . ?
O8 Gd2 N3 74.5(2) . . ?
N3 Gd2 Gd1 90.24(17) . . ?
N3 Gd2 Gd1 95.81(18) . 3_775 ?
N3 Gd2 Gd2 95.65(17) . 3_775 ?
C11 S1 C14 92.7(7) . . ?
C28 S2 C25 92.4(8) . . ?
Gd1 O1 Gd2 95.1(2) . 3_775 ?
C2 O1 Gd1 122.7(6) . . ?
C2 O1 Gd2 139.0(6) . 3_775 ?
Gd2 O2 Gd1 108.4(2) . . ?
C16 O2 Gd1 125.5(6) . . ?
C16 O2 Gd2 118.2(5) . . ?
Gd1 O3 Gd2 95.9(2) 3_775 . ?
C30 O3 Gd1 118.9(6) . 3_775 ?
C30 O3 Gd2 144.5(6) . . ?
C44 O4 Gd1 135.3(7) . . ?
C46 O5 Gd1 135.9(7) . . ?
C49 O6 Gd2 135.1(7) . . ?
C51 O7 Gd2 134.4(7) . . ?
Gd1 O8 Gd2 98.5(2) 3_775 . ?
Gd1 O8 Gd2 111.8(2) 3_775 3_775 ?
Gd1 O8 H8 112.5 3_775 . ?
Gd2 O8 Gd2 108.3(2) 3_775 . ?
Gd2 O8 H8 112.5 3_775 . ?
Gd2 O8 H8 112.5 . . ?
C1 N1 Gd1 115.9(6) . . ?
C9 N1 Gd1 126.9(7) . . ?
C9 N1 C1 117.1(8) . . ?
C10 N2 C5 118.1(10) . . ?
C15 N3 Gd2 113.7(6) . . ?
C23 N3 Gd2 128.4(7) . . ?
C23 N3 C15 117.1(9) . . ?
C24 N4 C19 118.7(9) . . ?
C29 N5 Gd1 113.5(6) . 3_775 ?
C37 N5 Gd1 127.2(7) . 3_775 ?
C37 N5 C29 117.3(9) . . ?
C38 N6 C33 126.5(12) . . ?
C38' N6 C33 115.4(12) . . ?
N1 C1 C2 117.0(8) . . ?
N1 C1 C6 121.4(9) . . ?
C6 C1 C2 121.5(9) . . ?
O1 C2 C1 118.6(8) . . ?
O1 C2 C3 123.9(9) . . ?
C3 C2 C1 117.4(9) . . ?
C2 C3 H3 119.7 . . ?
C4 C3 C2 120.7(10) . . ?
C4 C3 H3 119.7 . . ?
C3 C4 H4 118.5 . . ?
C5 C4 C3 123.0(10) . . ?
C5 C4 H4 118.5 . . ?
C4 C5 N2 123.2(10) . . ?
C4 C5 C6 119.4(9) . . ?
C6 C5 N2 117.2(10) . . ?
C1 C6 C5 117.9(9) . . ?
C7 C6 C1 118.2(9) . . ?
C7 C6 C5 123.8(9) . . ?
C6 C7 H7 120.1 . . ?
C8 C7 C6 119.8(9) . . ?
C8 C7 H7 120.1 . . ?
C7 C8 H8A 120.2 . . ?
C7 C8 C9 119.6(10) . . ?
C9 C8 H8A 120.2 . . ?
N1 C9 C8 123.7(11) . . ?
N1 C9 H9 118.1 . . ?
C8 C9 H9 118.1 . . ?
N2 C10 H10 118.8 . . ?
N2 C10 C11 122.3(11) . . ?
C11 C10 H10 118.8 . . ?
C10 C11 S1 123.1(10) . . ?
C12 C11 S1 110.7(9) . . ?
C12 C11 C10 126.1(12) . . ?
C11 C12 H12 123.6 . . ?
C11 C12 C13 112.8(12) . . ?
C13 C12 H12 123.6 . . ?
C12 C13 H13 123.4 . . ?
C14 C13 C12 113.3(12) . . ?
C14 C13 H13 123.4 . . ?
S1 C14 H14 124.8 . . ?
C13 C14 S1 110.4(10) . . ?
C13 C14 H14 124.8 . . ?
N3 C15 C16 116.8(9) . . ?
N3 C15 C20 123.0(9) . . ?
C20 C15 C16 120.2(9) . . ?
O2 C16 C15 118.7(9) . . ?
O2 C16 C17 123.4(9) . . ?
C17 C16 C15 117.9(9) . . ?
C16 C17 H17 118.9 . . ?
C16 C17 C18 122.2(9) . . ?
C18 C17 H17 118.9 . . ?
C17 C18 H18 119.9 . . ?
C19 C18 C17 120.2(9) . . ?
C19 C18 H18 119.9 . . ?
C18 C19 N4 122.4(9) . . ?
C18 C19 C20 119.7(9) . . ?
C20 C19 N4 117.7(9) . . ?
C15 C20 C19 119.5(9) . . ?
C21 C20 C15 116.6(10) . . ?
C21 C20 C19 123.8(10) . . ?
C20 C21 H21 119.9 . . ?
C22 C21 C20 120.2(10) . . ?
C22 C21 H21 119.9 . . ?
C21 C22 H22 120.3 . . ?
C21 C22 C23 119.3(10) . . ?
C23 C22 H22 120.3 . . ?
N3 C23 C22 123.5(10) . . ?
N3 C23 H23 118.3 . . ?
C22 C23 H23 118.3 . . ?
N4 C24 H24 118.2 . . ?
N4 C24 C25 123.6(11) . . ?
C25 C24 H24 118.2 . . ?
C24 C25 S2 122.4(10) . . ?
C26 C25 S2 110.5(11) . . ?
C26 C25 C24 126.7(14) . . ?
C25 C26 H26 123.0 . . ?
C25 C26 C27 114.0(17) . . ?
C27 C26 H26 123.0 . . ?
C26 C27 H27 125.0 . . ?
C28 C27 C26 110.1(19) . . ?
C28 C27 H27 125.0 . . ?
S2 C28 H28 123.6 . . ?
C27 C28 S2 112.9(15) . . ?
C27 C28 H28 123.6 . . ?
N5 C29 C30 116.6(9) . . ?
N5 C29 C34 121.3(9) . . ?
C34 C29 C30 122.1(9) . . ?
O3 C30 C29 119.0(8) . . ?
O3 C30 C31 123.7(9) . . ?
C31 C30 C29 117.3(9) . . ?
C30 C31 H31 119.8 . . ?
C32 C31 C30 120.3(10) . . ?
C32 C31 H31 119.8 . . ?
C31 C32 H32 118.2 . . ?
C33 C32 C31 123.6(11) . . ?
C33 C32 H32 118.2 . . ?
N6 C33 C34 115.0(10) . . ?
C32 C33 N6 126.2(11) . . ?
C32 C33 C34 118.8(11) . . ?
C29 C34 C33 117.8(10) . . ?
C35 C34 C29 117.7(10) . . ?
C35 C34 C33 124.4(10) . . ?
C34 C35 H35 119.8 . . ?
C36 C35 C34 120.5(10) . . ?
C36 C35 H35 119.8 . . ?
C35 C36 H36 120.7 . . ?
C35 C36 C37 118.6(10) . . ?
C37 C36 H36 120.7 . . ?
N5 C37 C36 124.5(11) . . ?
N5 C37 H37 117.8 . . ?
C36 C37 H37 117.8 . . ?
N6 C38 H38 119.0 . . ?
N6 C38 C39 121.9(15) . . ?
C39 C38 H38 119.0 . . ?
C39 S3 C42 91.4(10) . . ?
C38 C39 S3 123.2(12) . . ?
C40 C39 C38 124.4(12) . . ?
C40 C39 S3 112.3(13) . . ?
C39 C40 H40 124.0 . . ?
C39 C40 C41 111.9(18) . . ?
C41 C40 H40 124.0 . . ?
C40 C41 H41 123.8 . . ?
C42 C41 C40 112(2) . . ?
C42 C41 H41 123.8 . . ?
S3 C42 H42 124.1 . . ?
C41 C42 S3 111.8(16) . . ?
C41 C42 H42 124.1 . . ?
N6 C38' H38' 120.0 . . ?
N6 C38' C39' 119.9(18) . . ?
C39' C38' H38' 120.0 . . ?
C42' S3' C39' 92.1(12) . . ?
C38' C39' S3' 121.3(15) . . ?
C40' C39' C38' 128.8(15) . . ?
C40' C39' S3' 109.9(16) . . ?
C39' C40' H40' 122.6 . . ?
C39' C40' C41' 115(2) . . ?
C41' C40' H40' 122.6 . . ?
C40' C41' H41' 125.1 . . ?
C42' C41' C40' 110(2) . . ?
C42' C41' H41' 125.1 . . ?
S3' C42' H42' 123.5 . . ?
C41' C42' S3' 112.9(19) . . ?
C41' C42' H42' 123.5 . . ?
H43A C43 H43B 109.5 . . ?
H43A C43 H43C 109.5 . . ?
H43B C43 H43C 109.5 . . ?
C44 C43 H43A 109.5 . . ?
C44 C43 H43B 109.5 . . ?
C44 C43 H43C 109.5 . . ?
O4 C44 C43 115.8(12) . . ?
O4 C44 C45 124.4(11) . . ?
C45 C44 C43 119.8(11) . . ?
C44 C45 H45 116.8 . . ?
C44 C45 C46 126.3(10) . . ?
C46 C45 H45 116.8 . . ?
O5 C46 C45 123.9(9) . . ?
O5 C46 C47 118.0(10) . . ?
C45 C46 C47 118.0(10) . . ?
C46 C47 H47A 109.5 . . ?
C46 C47 H47B 109.5 . . ?
C46 C47 H47C 109.5 . . ?
H47A C47 H47B 109.5 . . ?
H47A C47 H47C 109.5 . . ?
H47B C47 H47C 109.5 . . ?
H48A C48 H48B 109.5 . . ?
H48A C48 H48C 109.4 . . ?
H48B C48 H48C 109.5 . . ?
C49 C48 H48A 108.5 . . ?
C49 C48 H48B 110.4 . . ?
C49 C48 H48C 109.5 . . ?
O6 C49 C48 115.0(12) . . ?
O6 C49 C50 125.4(11) . . ?
C50 C49 C48 119.5(11) . . ?
C49 C50 H50 118.0 . . ?
C51 C50 C49 124.1(10) . . ?
C51 C50 H50 118.0 . . ?
O7 C51 C50 125.9(11) . . ?
O7 C51 C52 114.6(11) . . ?
C50 C51 C52 119.5(10) . . ?
C51 C52 H52A 109.5 . . ?
C51 C52 H52B 109.5 . . ?
C51 C52 H52C 109.5 . . ?
H52A C52 H52B 109.5 . . ?
H52A C52 H52C 109.5 . . ?
H52B C52 H52C 109.5 . . ?
N7 C53 C54 177(9) . . ?
C53 C54 H54A 109.5 . . ?
C53 C54 H54B 109.5 . . ?
C53 C54 H54C 109.5 . . ?
H54A C54 H54B 109.5 . . ?
H54A C54 H54C 109.5 . . ?
H54B C54 H54C 109.5 . . ?

loop_
_geom_bond_atom_site_label_1
_geom_bond_atom_site_label_2
_geom_bond_distance
_geom_bond_site_symmetry_2
_geom_bond_publ_flag
Gd1 Gd2 3.8935(10) . ?
Gd1 Gd2 3.5871(10) 3_775 ?
Gd1 O1 2.417(6) . ?
Gd1 O2 2.416(6) . ?
Gd1 O3 2.408(6) 3_775 ?
Gd1 O4 2.337(7) . ?
Gd1 O5 2.337(6) . ?
Gd1 O8 2.343(6) 3_775 ?
Gd1 N1 2.562(8) . ?
Gd1 N5 2.530(8) 3_775 ?
Gd2 Gd2 3.8504(16) 3_775 ?
Gd2 O1 2.442(6) 3_775 ?
Gd2 O2 2.384(6) . ?
Gd2 O3 2.423(7) . ?
Gd2 O6 2.329(6) . ?
Gd2 O7 2.346(7) . ?
Gd2 O8 2.391(6) . ?
Gd2 O8 2.360(6) 3_775 ?
Gd2 N3 2.575(8) . ?
S1 C11 1.713(13) . ?
S1 C14 1.726(13) . ?
S2 C25 1.721(13) . ?
S2 C28 1.708(18) . ?
O1 C2 1.318(11) . ?
O2 C16 1.347(11) . ?
O3 C30 1.320(11) . ?
O4 C44 1.265(13) . ?
O5 C46 1.256(11) . ?
O6 C49 1.255(13) . ?
O7 C51 1.271(12) . ?
O8 H8 1.0000 . ?
N1 C1 1.383(12) . ?
N1 C9 1.319(12) . ?
N2 C5 1.444(13) . ?
N2 C10 1.292(15) . ?
N3 C15 1.349(12) . ?
N3 C23 1.345(12) . ?
N4 C19 1.421(13) . ?
N4 C24 1.260(14) . ?
N5 C29 1.401(13) . ?
N5 C37 1.308(13) . ?
N6 C33 1.412(15) . ?
N6 C38 1.274(9) . ?
N6 C38' 1.299(10) . ?
C1 C2 1.438(14) . ?
C1 C6 1.416(13) . ?
C2 C3 1.390(13) . ?
C3 H3 0.9500 . ?
C3 C4 1.387(14) . ?
C4 H4 0.9500 . ?
C4 C5 1.360(15) . ?
C5 C6 1.431(15) . ?
C6 C7 1.390(14) . ?
C7 H7 0.9500 . ?
C7 C8 1.343(16) . ?
C8 H8A 0.9500 . ?
C8 C9 1.400(15) . ?
C9 H9 0.9500 . ?
C10 H10 0.9500 . ?
C10 C11 1.427(15) . ?
C11 C12 1.363(16) . ?
C12 H12 0.9500 . ?
C12 C13 1.426(17) . ?
C13 H13 0.9500 . ?
C13 C14 1.351(19) . ?
C14 H14 0.9500 . ?
C15 C16 1.445(13) . ?
C15 C20 1.409(14) . ?
C16 C17 1.364(14) . ?
C17 H17 0.9500 . ?
C17 C18 1.414(14) . ?
C18 H18 0.9500 . ?
C18 C19 1.379(15) . ?
C19 C20 1.417(14) . ?
C20 C21 1.398(14) . ?
C21 H21 0.9500 . ?
C21 C22 1.358(15) . ?
C22 H22 0.9500 . ?
C22 C23 1.364(15) . ?
C23 H23 0.9500 . ?
C24 H24 0.9500 . ?
C24 C25 1.419(17) . ?
C25 C26 1.38(2) . ?
C26 H26 0.9500 . ?
C26 C27 1.44(2) . ?
C27 H27 0.9500 . ?
C27 C28 1.39(3) . ?
C28 H28 0.9500 . ?
C29 C30 1.420(14) . ?
C29 C34 1.419(14) . ?
C30 C31 1.399(14) . ?
C31 H31 0.9500 . ?
C31 C32 1.385(15) . ?
C32 H32 0.9500 . ?
C32 C33 1.358(16) . ?
C33 C34 1.433(15) . ?
C34 C35 1.386(15) . ?
C35 H35 0.9500 . ?
C35 C36 1.369(15) . ?
C36 H36 0.9500 . ?
C36 C37 1.395(15) . ?
C37 H37 0.9500 . ?
C38 H38 0.9500 . ?
C38 C39 1.440(10) . ?
S3 C39 1.716(9) . ?
S3 C42 1.717(9) . ?
C39 C40 1.347(10) . ?
C40 H40 0.9500 . ?
C40 C41 1.439(10) . ?
C41 H41 0.9500 . ?
C41 C42 1.348(10) . ?
C42 H42 0.9500 . ?
C38' H38' 0.9500 . ?
C38' C39' 1.450(10) . ?
S3' C39' 1.721(10) . ?
S3' C42' 1.718(10) . ?
C39' C40' 1.353(10) . ?
C40' H40' 0.9500 . ?
C40' C41' 1.447(10) . ?
C41' H41' 0.9500 . ?
C41' C42' 1.350(10) . ?
C42' H42' 0.9500 . ?
C43 H43A 0.9800 . ?
C43 H43B 0.9800 . ?
C43 H43C 0.9800 . ?
C43 C44 1.506(17) . ?
C44 C45 1.385(16) . ?
C45 H45 0.9500 . ?
C45 C46 1.395(15) . ?
C46 C47 1.488(16) . ?
C47 H47A 0.9800 . ?
C47 H47B 0.9800 . ?
C47 H47C 0.9800 . ?
C48 H48A 0.9800 . ?
C48 H48B 0.9799 . ?
C48 H48C 0.9798 . ?
C48 C49 1.528(17) . ?
C49 C50 1.396(17) . ?
C50 H50 0.9500 . ?
C50 C51 1.377(16) . ?
C51 C52 1.503(17) . ?
C52 H52A 0.9800 . ?
C52 H52B 0.9800 . ?
C52 H52C 0.9800 . ?
N7 C53 1.05(5) . ?
C53 C54 1.38(6) . ?
C54 H54A 0.9800 . ?
C54 H54B 0.9800 . ?
C54 H54C 0.9800 . ?

loop_
_geom_torsion_atom_site_label_1
_geom_torsion_atom_site_label_2
_geom_torsion_atom_site_label_3
_geom_torsion_atom_site_label_4
_geom_torsion
_geom_torsion_site_symmetry_1
_geom_torsion_site_symmetry_2
_geom_torsion_site_symmetry_3
_geom_torsion_site_symmetry_4
_geom_torsion_publ_flag
Gd1 O1 C2 C1 1.5(11) . . . . ?
Gd1 O1 C2 C3 -178.4(7) . . . . ?
Gd1 O2 C16 C15 120.1(8) . . . . ?
Gd1 O2 C16 C17 -58.6(12) . . . . ?
Gd1 O3 C30 C29 -21.6(11) 3_775 . . . ?
Gd1 O3 C30 C31 159.6(8) 3_775 . . . ?
Gd1 O4 C44 C43 179.3(9) . . . . ?
Gd1 O4 C44 C45 -0.7(18) . . . . ?
Gd1 O5 C46 C45 -4.4(16) . . . . ?
Gd1 O5 C46 C47 176.2(7) . . . . ?
Gd1 N1 C1 C2 -2.4(10) . . . . ?
Gd1 N1 C1 C6 177.2(7) . . . . ?
Gd1 N1 C9 C8 -177.9(8) . . . . ?
Gd1 N5 C29 C30 16.5(11) 3_775 . . . ?
Gd1 N5 C29 C34 -161.3(8) 3_775 . . . ?
Gd1 N5 C37 C36 162.3(8) 3_775 . . . ?
Gd2 O1 C2 C1 155.8(7) 3_775 . . . ?
Gd2 O1 C2 C3 -24.1(15) 3_775 . . . ?
Gd2 O2 C16 C15 -25.4(10) . . . . ?
Gd2 O2 C16 C17 155.9(8) . . . . ?
Gd2 O3 C30 C29 170.7(7) . . . . ?
Gd2 O3 C30 C31 -8.1(17) . . . . ?
Gd2 O6 C49 C48 166.2(9) . . . . ?
Gd2 O6 C49 C50 -14.2(18) . . . . ?
Gd2 O7 C51 C50 5.9(17) . . . . ?
Gd2 O7 C51 C52 -172.0(8) . . . . ?
Gd2 N3 C15 C16 13.9(10) . . . . ?
Gd2 N3 C15 C20 -165.7(7) . . . . ?
Gd2 N3 C23 C22 168.7(7) . . . . ?
S1 C11 C12 C13 -0.5(16) . . . . ?
S2 C25 C26 C27 -3(2) . . . . ?
O1 C2 C3 C4 177.4(9) . . . . ?
O2 C16 C17 C18 175.5(9) . . . . ?
O3 C30 C31 C32 -178.5(9) . . . . ?
O4 C44 C45 C46 5.7(19) . . . . ?
O6 C49 C50 C51 2(2) . . . . ?
N1 C1 C2 O1 0.8(13) . . . . ?
N1 C1 C2 C3 -179.3(8) . . . . ?
N1 C1 C6 C5 -179.7(9) . . . . ?
N1 C1 C6 C7 2.9(14) . . . . ?
N2 C5 C6 C1 175.0(9) . . . . ?
N2 C5 C6 C7 -7.8(15) . . . . ?
N2 C10 C11 S1 -2.9(17) . . . . ?
N2 C10 C11 C12 -178.3(13) . . . . ?
N3 C15 C16 O2 6.2(13) . . . . ?
N3 C15 C16 C17 -175.1(9) . . . . ?
N3 C15 C20 C19 176.6(9) . . . . ?
N3 C15 C20 C21 -5.9(14) . . . . ?
N4 C19 C20 C15 -177.2(9) . . . . ?
N4 C19 C20 C21 5.5(15) . . . . ?
N4 C24 C25 S2 3(2) . . . . ?
N4 C24 C25 C26 175.5(18) . . . . ?
N5 C29 C30 O3 2.1(14) . . . . ?
N5 C29 C30 C31 -179.0(9) . . . . ?
N5 C29 C34 C33 176.9(9) . . . . ?
N5 C29 C34 C35 -3.8(15) . . . . ?
N6 C33 C34 C29 -176.7(9) . . . . ?
N6 C33 C34 C35 4.1(16) . . . . ?
N6 C38 C39 S3 -8(3) . . . . ?
N6 C38 C39 C40 176(2) . . . . ?
N6 C38' C39' S3' -13(4) . . . . ?
N6 C38' C39' C40' 167(3) . . . . ?
C1 N1 C9 C8 2.6(15) . . . . ?
C1 C2 C3 C4 -2.5(14) . . . . ?
C1 C6 C7 C8 -1.9(14) . . . . ?
C2 C1 C6 C5 0.0(14) . . . . ?
C2 C1 C6 C7 -177.4(9) . . . . ?
C2 C3 C4 C5 3.1(17) . . . . ?
C3 C4 C5 N2 -176.2(10) . . . . ?
C3 C4 C5 C6 -2.0(17) . . . . ?
C4 C5 C6 C1 0.5(15) . . . . ?
C4 C5 C6 C7 177.7(10) . . . . ?
C5 N2 C10 C11 169.9(10) . . . . ?
C5 C6 C7 C8 -179.1(10) . . . . ?
C6 C1 C2 O1 -178.9(8) . . . . ?
C6 C1 C2 C3 1.0(13) . . . . ?
C6 C7 C8 C9 1.2(16) . . . . ?
C7 C8 C9 N1 -1.7(17) . . . . ?
C9 N1 C1 C2 177.1(9) . . . . ?
C9 N1 C1 C6 -3.2(13) . . . . ?
C10 N2 C5 C4 -33.7(16) . . . . ?
C10 N2 C5 C6 152.0(10) . . . . ?
C10 C11 C12 C13 175.4(12) . . . . ?
C11 S1 C14 C13 2.4(12) . . . . ?
C11 C12 C13 C14 2.4(19) . . . . ?
C12 C13 C14 S1 -3.1(17) . . . . ?
C14 S1 C11 C10 -177.1(11) . . . . ?
C14 S1 C11 C12 -1.0(11) . . . . ?
C15 N3 C23 C22 -0.5(14) . . . . ?
C15 C16 C17 C18 -3.2(15) . . . . ?
C15 C20 C21 C22 2.1(15) . . . . ?
C16 C15 C20 C19 -2.9(14) . . . . ?
C16 C15 C20 C21 174.6(9) . . . . ?
C16 C17 C18 C19 0.4(16) . . . . ?
C17 C18 C19 N4 178.4(9) . . . . ?
C17 C18 C19 C20 1.4(15) . . . . ?
C18 C19 C20 C15 0.0(15) . . . . ?
C18 C19 C20 C21 -177.3(10) . . . . ?
C19 N4 C24 C25 -173.5(13) . . . . ?
C19 C20 C21 C22 179.4(10) . . . . ?
C20 C15 C16 O2 -174.3(8) . . . . ?
C20 C15 C16 C17 4.5(14) . . . . ?
C20 C21 C22 C23 2.1(16) . . . . ?
C21 C22 C23 N3 -3.1(16) . . . . ?
C23 N3 C15 C16 -175.4(8) . . . . ?
C23 N3 C15 C20 5.1(14) . . . . ?
C24 N4 C19 C18 44.2(16) . . . . ?
C24 N4 C19 C20 -138.7(11) . . . . ?
C24 C25 C26 C27 -176.1(19) . . . . ?
C25 S2 C28 C27 -2.4(19) . . . . ?
C25 C26 C27 C28 1(3) . . . . ?
C26 C27 C28 S2 1(3) . . . . ?
C28 S2 C25 C24 176.4(16) . . . . ?
C28 S2 C25 C26 3.2(17) . . . . ?
C29 N5 C37 C36 -0.5(16) . . . . ?
C29 C30 C31 C32 2.6(15) . . . . ?
C29 C34 C35 C36 0.5(16) . . . . ?
C30 C29 C34 C33 -0.8(15) . . . . ?
C30 C29 C34 C35 178.5(9) . . . . ?
C30 C31 C32 C33 -2.3(17) . . . . ?
C31 C32 C33 N6 177.9(11) . . . . ?
C31 C32 C33 C34 0.2(18) . . . . ?
C32 C33 C34 C29 1.3(16) . . . . ?
C32 C33 C34 C35 -178.0(11) . . . . ?
C33 N6 C38 C39 -172.5(17) . . . . ?
C33 N6 C38' C39' 171(2) . . . . ?
C33 C34 C35 C36 179.7(11) . . . . ?
C34 C29 C30 O3 180.0(9) . . . . ?
C34 C29 C30 C31 -1.1(15) . . . . ?
C34 C35 C36 C37 2.6(17) . . . . ?
C35 C36 C37 N5 -2.7(18) . . . . ?
C37 N5 C29 C30 -178.4(9) . . . . ?
C37 N5 C29 C34 3.8(14) . . . . ?
C38 N6 C33 C32 22(2) . . . . ?
C38 N6 C33 C34 -160.7(15) . . . . ?
C38 C39 C40 C41 174(2) . . . . ?
S3 C39 C40 C41 -2(3) . . . . ?
C39 S3 C42 C41 3(2) . . . . ?
C39 C40 C41 C42 4(3) . . . . ?
C40 C41 C42 S3 -5(3) . . . . ?
C42 S3 C39 C38 -176(2) . . . . ?
C42 S3 C39 C40 0(2) . . . . ?
C38' N6 C33 C32 -29(2) . . . . ?
C38' N6 C33 C34 148.3(15) . . . . ?
C38' C39' C40' C41' -177(3) . . . . ?
S3' C39' C40' C41' 3(4) . . . . ?
C39' S3' C42' C41' 6(3) . . . . ?
C39' C40' C41' C42' 1(4) . . . . ?
C40' C41' C42' S3' -5(4) . . . . ?
C42' S3' C39' C38' 175(3) . . . . ?
C42' S3' C39' C40' -5(3) . . . . ?
C43 C44 C45 C46 -174.3(12) . . . . ?
C44 C45 C46 O5 -3.2(18) . . . . ?
C44 C45 C46 C47 176.2(11) . . . . ?
C48 C49 C50 C51 -178.7(13) . . . . ?
C49 C50 C51 O7 2(2) . . . . ?
C49 C50 C51 C52 -179.9(12) . . . . ?
